data_2213760
loop_
_publ_author_name
'Guzei, Ilia A.'
'Keter, Frankline'
'Spencer, Lara C.'
'Darkwa, James'

_publ_section_title
;
 3,5-Dimethyl-1-(triphenylmethyl)-1<i>H</i>-pyrazole
;
_journal_coeditor_code FB2051
_journal_issue 6
_journal_name_full 'Acta Crystallographica Section E'
_journal_page_first o2997
_journal_page_last o2997
_journal_paper_doi 10.1107/S1600536807024336
_journal_volume 63
_journal_year 2007
_chemical_formula_iupac 'C24 H22 N2'
_chemical_formula_moiety 'C24 H22 N2'
_chemical_formula_sum 'C24 H22 N2'
_chemical_formula_weight 338.44
_chemical_name_systematic
;
3,5-Dimethyl-1-(triphenylmethyl)-1H-pyrazole
;
_space_group_IT_number 14
_symmetry_cell_setting monoclinic
_symmetry_space_group_name_Hall '-P 2ybc'
_symmetry_space_group_name_H-M 'P 1 21/c 1'
_atom_sites_solution_hydrogens difmap
_atom_sites_solution_primary direct
_atom_sites_solution_secondary difmap
_audit_creation_method SHELXL97
_cell_angle_alpha 90.00
_cell_angle_beta 93.9610(10)
_cell_angle_gamma 90.00
_cell_formula_units_Z 4
_cell_length_a 9.5264(5)
_cell_length_b 8.6992(4)
_cell_length_c 21.9714(11)
_cell_measurement_reflns_used 7180
_cell_measurement_temperature 100(2)
_cell_measurement_theta_max 26.39
_cell_measurement_theta_min 2.14
_cell_volume 1816.47(16)
_computing_cell_refinement 'SAINT (Bruker, 2003)'
_computing_data_collection 'SMART (Bruker, 2003)'
_computing_data_reduction SAINT
_computing_molecular_graphics SHELXTL
_computing_publication_material 'SHELXTL, publCIF (Westrip, 2007) and modiCIFer (Guzei, 1995)'
_computing_structure_refinement SHELXTL
_computing_structure_solution 'SHELXTL (Bruker, 2003)'
_diffrn_ambient_temperature 100(2)
_diffrn_measured_fraction_theta_full 0.998
_diffrn_measured_fraction_theta_max 0.998
_diffrn_measurement_device_type 'Bruker SMART 1000 CCD area-detector'
_diffrn_measurement_method '0.30\% \w'
_diffrn_radiation_monochromator graphite
_diffrn_radiation_source 'fine-focus sealed tube'
_diffrn_radiation_type MoK\a
_diffrn_radiation_wavelength 0.71073
_diffrn_reflns_av_R_equivalents 0.0392
_diffrn_reflns_av_sigmaI/netI 0.0288
_diffrn_reflns_limit_h_max 11
_diffrn_reflns_limit_h_min -11
_diffrn_reflns_limit_k_max 10
_diffrn_reflns_limit_k_min -10
_diffrn_reflns_limit_l_max 27
_diffrn_reflns_limit_l_min -27
_diffrn_reflns_number 14683
_diffrn_reflns_theta_full 26.39
_diffrn_reflns_theta_max 26.39
_diffrn_reflns_theta_min 2.14
_diffrn_standards_number 0
_exptl_absorpt_coefficient_mu 0.072
_exptl_absorpt_correction_T_max 0.9864
_exptl_absorpt_correction_T_min 0.9709
_exptl_absorpt_correction_type multi-scan
_exptl_absorpt_process_details '(SADABS; Bruker, 2003)'
_exptl_crystal_colour colorless
_exptl_crystal_density_diffrn 1.238
_exptl_crystal_density_method 'not measured'
_exptl_crystal_description block
_exptl_crystal_F_000 720
_exptl_crystal_size_max 0.41
_exptl_crystal_size_mid 0.27
_exptl_crystal_size_min 0.19
_refine_diff_density_max 0.293
_refine_diff_density_min -0.244
_refine_ls_extinction_method none
_refine_ls_goodness_of_fit_ref 1.031
_refine_ls_hydrogen_treatment constr
_refine_ls_matrix_type full
_refine_ls_number_constraints 86
_refine_ls_number_parameters 237
_refine_ls_number_reflns 3708
_refine_ls_number_restraints 0
_refine_ls_restrained_S_all 1.031
_refine_ls_R_factor_all 0.0420
_refine_ls_R_factor_gt 0.0349
_refine_ls_shift/su_max 0.001
_refine_ls_shift/su_mean 0.000
_refine_ls_structure_factor_coef Fsqd
_refine_ls_weighting_details 'calc w = 1/[\s^2^(Fo^2^)+(0.048P)^2^+0.4396P] where P=(Fo^2^+2Fc^2^)/3'
_refine_ls_weighting_scheme calc
_refine_ls_wR_factor_gt 0.0906
_refine_ls_wR_factor_ref 0.0950
_reflns_number_gt 3141
_reflns_number_total 3708
_reflns_threshold_expression I>2\s(I)
_cod_data_source_file fb2051.cif
_cod_data_source_block I
_cod_database_code 2213760
_cod_database_fobs_code 2213760

loop_
_symmetry_equiv_pos_as_xyz
'x, y, z'
'-x, y+1/2, -z+1/2'
'-x, -y, -z'
'x, -y-1/2, z-1/2'

loop_
_atom_site_type_symbol
_atom_site_label
_atom_site_fract_x
_atom_site_fract_y
_atom_site_fract_z
_atom_site_U_iso_or_equiv
_atom_site_adp_type
_atom_site_calc_flag
_atom_site_refinement_flags
_atom_site_occupancy
N N1 0.19656(9) 0.32354(10) 0.32906(4) 0.0180(2) Uani d . 1
N N2 0.31711(9) 0.23745(11) 0.33155(4) 0.0208(2) Uani d . 1
C C1 0.01024(13) 0.42816(15) 0.25096(5) 0.0284(3) Uani d . 1
H H1A 0.0001 0.4333 0.2063 0.043 Uiso calc R 1
H H1B 0.0164 0.5325 0.2677 0.043 Uiso calc R 1
H H1C -0.0715 0.3756 0.2660 0.043 Uiso calc R 1
C C2 0.14076(12) 0.34152(13) 0.27048(5) 0.0217(2) Uani d . 1
C C3 0.22915(13) 0.26332(14) 0.23435(5) 0.0252(3) Uani d . 1
H H3 0.2197 0.2537 0.1912 0.030 Uiso calc R 1
C C4 0.33584(12) 0.20082(13) 0.27390(5) 0.0236(3) Uani d . 1
C C5 0.45955(14) 0.10514(16) 0.25862(7) 0.0344(3) Uani d . 1
H H5A 0.4290 0.0280 0.2280 0.052 Uiso calc R 1
H H5B 0.4992 0.0535 0.2955 0.052 Uiso calc R 1
H H5C 0.5312 0.1714 0.2423 0.052 Uiso calc R 1
C C6 0.14571(11) 0.39237(12) 0.38588(5) 0.0171(2) Uani d . 1
C C7 0.18242(11) 0.56500(12) 0.38913(5) 0.0179(2) Uani d . 1
C C8 0.24280(12) 0.64229(13) 0.34215(5) 0.0224(2) Uani d . 1
H H8 0.2611 0.5888 0.3058 0.027 Uiso calc R 1
C C9 0.27665(12) 0.79768(14) 0.34788(6) 0.0258(3) Uani d . 1
H H9 0.3174 0.8491 0.3153 0.031 Uiso calc R 1
C C10 0.25182(12) 0.87807(13) 0.40039(6) 0.0242(3) Uani d . 1
H H10 0.2743 0.9842 0.4039 0.029 Uiso calc R 1
C C11 0.19341(12) 0.80087(13) 0.44779(6) 0.0231(3) Uani d . 1
H H11 0.1763 0.8544 0.4842 0.028 Uiso calc R 1
C C12 0.15986(11) 0.64602(13) 0.44236(5) 0.0202(2) Uani d . 1
H H12 0.1209 0.5944 0.4754 0.024 Uiso calc R 1
C C13 -0.01407(11) 0.36151(12) 0.38356(5) 0.0169(2) Uani d . 1
C C14 -0.11368(11) 0.47309(13) 0.39443(5) 0.0200(2) Uani d . 1
H H14 -0.0840 0.5746 0.4048 0.024 Uiso calc R 1
C C15 -0.25684(12) 0.43740(14) 0.39027(5) 0.0238(3) Uani d . 1
H H15 -0.3236 0.5145 0.3984 0.029 Uiso calc R 1
C C16 -0.30255(12) 0.29088(14) 0.37438(5) 0.0248(3) Uani d . 1
H H16 -0.4001 0.2672 0.3713 0.030 Uiso calc R 1
C C17 -0.20363(12) 0.17872(13) 0.36297(5) 0.0233(3) Uani d . 1
H H17 -0.2338 0.0781 0.3515 0.028 Uiso calc R 1
C C18 -0.06131(12) 0.21310(13) 0.36831(5) 0.0202(2) Uani d . 1
H H18 0.0053 0.1347 0.3615 0.024 Uiso calc R 1
C C19 0.22179(11) 0.31466(12) 0.44228(5) 0.0177(2) Uani d . 1
C C20 0.15200(12) 0.22381(12) 0.48246(5) 0.0197(2) Uani d . 1
H H20 0.0540 0.2055 0.4750 0.024 Uiso calc R 1
C C21 0.22369(13) 0.15898(13) 0.53369(5) 0.0251(3) Uani d . 1
H H21 0.1740 0.0980 0.5609 0.030 Uiso calc R 1
C C22 0.36624(14) 0.18284(14) 0.54502(6) 0.0291(3) Uani d . 1
H H22 0.4156 0.1359 0.5792 0.035 Uiso calc R 1
C C23 0.43700(13) 0.27640(15) 0.50588(6) 0.0286(3) Uani d . 1
H H23 0.5349 0.2948 0.5137 0.034 Uiso calc R 1
C C24 0.36525(12) 0.34268(13) 0.45559(5) 0.0230(3) Uani d . 1
H H24 0.4142 0.4082 0.4297 0.028 Uiso calc R 1

loop_
_atom_site_aniso_label
_atom_site_aniso_U_11
_atom_site_aniso_U_22
_atom_site_aniso_U_33
_atom_site_aniso_U_12
_atom_site_aniso_U_13
_atom_site_aniso_U_23
N1 0.0187(5) 0.0169(5) 0.0186(5) 0.0002(4) 0.0037(4) -0.0016(4)
N2 0.0178(5) 0.0179(5) 0.0275(5) 0.0001(4) 0.0063(4) -0.0023(4)
C1 0.0327(7) 0.0326(7) 0.0194(6) 0.0023(5) -0.0014(5) 0.0034(5)
C2 0.0268(6) 0.0193(6) 0.0192(6) -0.0044(5) 0.0033(4) -0.0002(4)
C3 0.0315(6) 0.0239(6) 0.0210(6) -0.0073(5) 0.0075(5) -0.0030(5)
C4 0.0240(6) 0.0201(6) 0.0281(6) -0.0047(5) 0.0103(5) -0.0044(5)
C5 0.0331(7) 0.0316(7) 0.0407(8) 0.0005(6) 0.0171(6) -0.0078(6)
C6 0.0181(5) 0.0168(5) 0.0168(5) 0.0001(4) 0.0038(4) -0.0012(4)
C7 0.0143(5) 0.0174(5) 0.0220(6) 0.0007(4) 0.0000(4) 0.0002(4)
C8 0.0234(6) 0.0217(6) 0.0225(6) -0.0015(4) 0.0049(4) -0.0006(4)
C9 0.0254(6) 0.0229(6) 0.0296(7) -0.0036(5) 0.0053(5) 0.0046(5)
C10 0.0207(6) 0.0157(5) 0.0358(7) -0.0008(4) -0.0007(5) -0.0003(5)
C11 0.0217(6) 0.0204(6) 0.0270(6) 0.0007(4) 0.0009(5) -0.0051(5)
C12 0.0190(5) 0.0207(6) 0.0211(6) -0.0003(4) 0.0026(4) -0.0001(4)
C13 0.0181(5) 0.0190(5) 0.0134(5) -0.0005(4) 0.0008(4) 0.0018(4)
C14 0.0214(6) 0.0198(5) 0.0187(5) -0.0002(4) 0.0014(4) -0.0008(4)
C15 0.0203(6) 0.0277(6) 0.0237(6) 0.0043(5) 0.0023(4) -0.0011(5)
C16 0.0176(5) 0.0313(7) 0.0254(6) -0.0030(5) 0.0003(4) 0.0015(5)
C17 0.0242(6) 0.0217(6) 0.0234(6) -0.0047(5) -0.0015(5) 0.0016(5)
C18 0.0217(6) 0.0189(5) 0.0199(6) 0.0012(4) 0.0009(4) 0.0017(4)
C19 0.0197(5) 0.0153(5) 0.0180(5) 0.0027(4) 0.0012(4) -0.0031(4)
C20 0.0220(6) 0.0165(5) 0.0208(6) 0.0004(4) 0.0021(4) -0.0029(4)
C21 0.0340(7) 0.0193(6) 0.0219(6) 0.0012(5) 0.0011(5) -0.0005(4)
C22 0.0355(7) 0.0264(6) 0.0241(6) 0.0073(5) -0.0070(5) 0.0009(5)
C23 0.0220(6) 0.0305(7) 0.0323(7) 0.0029(5) -0.0050(5) -0.0041(5)
C24 0.0213(6) 0.0227(6) 0.0252(6) -0.0004(5) 0.0020(5) -0.0011(5)

loop_
_atom_type_symbol
_atom_type_description
_atom_type_scat_dispersion_real
_atom_type_scat_dispersion_imag
_atom_type_scat_source
C C 0.0033 0.0016 'International Tables Vol C Tables 4.2.6.8 and 6.1.1.4'
H H 0.0000 0.0000 'International Tables Vol C Tables 4.2.6.8 and 6.1.1.4'
N N 0.0061 0.0033 'International Tables Vol C Tables 4.2.6.8 and 6.1.1.4'

loop_
_geom_angle_atom_site_label_1
_geom_angle_atom_site_label_2
_geom_angle_atom_site_label_3
_geom_angle
_geom_angle_publ_flag
C2 N1 N2 111.75(9) no
C2 N1 C6 127.80(9) no
N2 N1 C6 120.34(9) no
C4 N2 N1 105.10(9) no
C2 C1 H1A 109.5 ?
C2 C1 H1B 109.5 ?
H1A C1 H1B 109.5 ?
C2 C1 H1C 109.5 ?
H1A C1 H1C 109.5 ?
H1B C1 H1C 109.5 ?
N1 C2 C3 105.83(10) ?
N1 C2 C1 126.20(10) ?
C3 C2 C1 127.97(11) ?
C2 C3 C4 106.31(10) ?
C2 C3 H3 126.8 ?
C4 C3 H3 126.8 ?
N2 C4 C3 111.00(10) ?
N2 C4 C5 120.36(11) ?
C3 C4 C5 128.64(11) ?
C4 C5 H5A 109.5 ?
C4 C5 H5B 109.5 ?
H5A C5 H5B 109.5 ?
C4 C5 H5C 109.5 ?
H5A C5 H5C 109.5 ?
H5B C5 H5C 109.5 ?
N1 C6 C7 110.07(8) yes
N1 C6 C13 106.17(8) yes
C7 C6 C13 113.01(9) yes
N1 C6 C19 109.44(8) yes
C7 C6 C19 107.23(8) yes
C13 C6 C19 110.91(8) yes
C8 C7 C12 118.30(10) ?
C8 C7 C6 122.74(10) ?
C12 C7 C6 118.89(9) ?
C7 C8 C9 120.48(11) ?
C7 C8 H8 119.8 ?
C9 C8 H8 119.8 ?
C10 C9 C8 120.93(11) ?
C10 C9 H9 119.5 ?
C8 C9 H9 119.5 ?
C9 C10 C11 118.80(11) ?
C9 C10 H10 120.6 ?
C11 C10 H10 120.6 ?
C10 C11 C12 120.48(11) ?
C10 C11 H11 119.8 ?
C12 C11 H11 119.8 ?
C11 C12 C7 120.98(11) ?
C11 C12 H12 119.5 ?
C7 C12 H12 119.5 ?
C14 C13 C18 118.24(10) ?
C14 C13 C6 123.82(10) ?
C18 C13 C6 117.92(9) ?
C13 C14 C15 120.61(10) ?
C13 C14 H14 119.7 ?
C15 C14 H14 119.7 ?
C16 C15 C14 120.70(11) ?
C16 C15 H15 119.7 ?
C14 C15 H15 119.7 ?
C15 C16 C17 119.09(10) ?
C15 C16 H16 120.5 ?
C17 C16 H16 120.5 ?
C18 C17 C16 120.30(11) ?
C18 C17 H17 119.9 ?
C16 C17 H17 119.9 ?
C17 C18 C13 121.04(10) ?
C17 C18 H18 119.5 ?
C13 C18 H18 119.5 ?
C20 C19 C24 118.04(10) ?
C20 C19 C6 122.66(10) ?
C24 C19 C6 119.22(10) ?
C19 C20 C21 120.94(11) ?
C19 C20 H20 119.5 ?
C21 C20 H20 119.5 ?
C22 C21 C20 120.39(11) ?
C22 C21 H21 119.8 ?
C20 C21 H21 119.8 ?
C21 C22 C23 119.30(11) ?
C21 C22 H22 120.4 ?
C23 C22 H22 120.4 ?
C24 C23 C22 120.23(11) ?
C24 C23 H23 119.9 ?
C22 C23 H23 119.9 ?
C23 C24 C19 121.04(11) ?
C23 C24 H24 119.5 ?
C19 C24 H24 119.5 ?

loop_
_geom_bond_atom_site_label_1
_geom_bond_atom_site_label_2
_geom_bond_distance
_geom_bond_publ_flag
N1 C2 1.3673(14) no
N1 N2 1.3690(13) no
N1 C6 1.4950(13) no
N2 C4 1.3299(15) no
C1 C2 1.4914(17) ?
C1 H1A 0.9800 ?
C1 H1B 0.9800 ?
C1 H1C 0.9800 ?
C2 C3 1.3762(16) ?
C3 C4 1.4005(18) ?
C3 H3 0.9500 ?
C4 C5 1.4997(17) ?
C5 H5A 0.9800 ?
C5 H5B 0.9800 ?
C5 H5C 0.9800 ?
C6 C7 1.5425(15) ?
C6 C13 1.5430(14) ?
C6 C19 1.5472(15) ?
C7 C8 1.3894(16) ?
C7 C12 1.3948(16) ?
C8 C9 1.3934(17) ?
C8 H8 0.9500 ?
C9 C10 1.3834(17) ?
C9 H9 0.9500 ?
C10 C11 1.3876(17) ?
C10 H10 0.9500 ?
C11 C12 1.3876(16) ?
C11 H11 0.9500 ?
C12 H12 0.9500 ?
C13 C14 1.3896(15) ?
C13 C18 1.4003(15) ?
C14 C15 1.3955(16) ?
C14 H14 0.9500 ?
C15 C16 1.3839(17) ?
C15 H15 0.9500 ?
C16 C17 1.3912(17) ?
C16 H16 0.9500 ?
C17 C18 1.3854(16) ?
C17 H17 0.9500 ?
C18 H18 0.9500 ?
C19 C20 1.3882(15) ?
C19 C24 1.3991(15) ?
C20 C21 1.3948(16) ?
C20 H20 0.9500 ?
C21 C22 1.3792(18) ?
C21 H21 0.9500 ?
C22 C23 1.3916(19) ?
C22 H22 0.9500 ?
C23 C24 1.3842(17) ?
C23 H23 0.9500 ?
C24 H24 0.9500 ?

loop_
_geom_torsion_atom_site_label_1
_geom_torsion_atom_site_label_2
_geom_torsion_atom_site_label_3
_geom_torsion_atom_site_label_4
_geom_torsion
C2 N1 N2 C4 -0.38(12)
C6 N1 N2 C4 -177.00(9)
N2 N1 C2 C3 0.20(12)
C6 N1 C2 C3 176.51(10)
N2 N1 C2 C1 179.95(11)
C6 N1 C2 C1 -3.74(18)
N1 C2 C3 C4 0.05(12)
C1 C2 C3 C4 -179.69(11)
N1 N2 C4 C3 0.41(12)
N1 N2 C4 C5 -179.94(10)
C2 C3 C4 N2 -0.30(13)
C2 C3 C4 C5 -179.92(12)
C2 N1 C6 C7 -73.89(13)
N2 N1 C6 C7 102.14(10)
C2 N1 C6 C13 48.74(13)
N2 N1 C6 C13 -135.22(9)
C2 N1 C6 C19 168.51(10)
N2 N1 C6 C19 -15.46(13)
N1 C6 C7 C8 5.20(14)
C13 C6 C7 C8 -113.30(11)
C19 C6 C7 C8 124.17(11)
N1 C6 C7 C12 -171.98(9)
C13 C6 C7 C12 69.51(12)
C19 C6 C7 C12 -53.02(12)
C12 C7 C8 C9 -1.45(16)
C6 C7 C8 C9 -178.65(10)
C7 C8 C9 C10 0.38(18)
C8 C9 C10 C11 0.54(17)
C9 C10 C11 C12 -0.37(17)
C10 C11 C12 C7 -0.73(17)
C8 C7 C12 C11 1.63(16)
C6 C7 C12 C11 178.94(10)
N1 C6 C13 C14 -131.89(10)
C7 C6 C13 C14 -11.14(14)
C19 C6 C13 C14 109.30(11)
N1 C6 C13 C18 46.68(12)
C7 C6 C13 C18 167.43(9)
C19 C6 C13 C18 -72.12(12)
C18 C13 C14 C15 0.08(16)
C6 C13 C14 C15 178.65(10)
C13 C14 C15 C16 -0.94(17)
C14 C15 C16 C17 0.46(17)
C15 C16 C17 C18 0.88(17)
C16 C17 C18 C13 -1.77(17)
C14 C13 C18 C17 1.27(16)
C6 C13 C18 C17 -177.39(10)
N1 C6 C19 C20 -113.81(11)
C7 C6 C19 C20 126.83(10)
C13 C6 C19 C20 3.00(14)
N1 C6 C19 C24 69.65(12)
C7 C6 C19 C24 -49.72(12)
C13 C6 C19 C24 -173.54(9)
C24 C19 C20 C21 -1.72(16)
C6 C19 C20 C21 -178.31(10)
C19 C20 C21 C22 -0.68(17)
C20 C21 C22 C23 2.07(18)
C21 C22 C23 C24 -1.02(18)
C22 C23 C24 C19 -1.43(18)
C20 C19 C24 C23 2.78(16)
C6 C19 C24 C23 179.48(10)

loop_
_cod_related_entry_id
_cod_related_entry_database
_cod_related_entry_code
1 ChemSpider 21124465
